data_7044937
loop_
_publ_author_name
'Petzold, Holm'
'Djomgoue, Paul'
'H\"orner, Gerald'
'Lochenie, Charles'
'Weber, Birgit'
'R\"uffer, Tobias'

_publ_section_title
;
 Bis-meridional Fe<sup>2+</sup> spincrossover complexes of phenyl and
 pyridyl substituted 2-(pyridin-2-yl)-1,10-phenanthrolines.
;
_journal_issue 2
_journal_name_full 'Dalton transactions (Cambridge, England : 2003)'
_journal_page_first 491
_journal_page_last 506
_journal_paper_doi 10.1039/c7dt02320k
_journal_volume 47
_journal_year 2018
_chemical_formula_moiety 'C46 H30 Fe N6, 2(B F4), 2(C3 H6 O)'
_chemical_formula_sum 'C52 H42 B2 F8 Fe N6 O2'
_chemical_formula_weight 1012.38
_space_group_crystal_system monoclinic
_space_group_IT_number 13
_space_group_name_Hall '-P 2yac'
_space_group_name_H-M_alt 'P 1 2/n 1'
_symmetry_space_group_name_Hall '-P 2yac'
_symmetry_space_group_name_H-M 'P 1 2/n 1'
_atom_sites_solution_hydrogens geom
_audit_creation_method SHELXL-2013
_audit_update_record
;
2017-05-12 deposited with the CCDC.
2017-12-04 downloaded from the CCDC.
;
_cell_angle_alpha 90
_cell_angle_beta 95.758(4)
_cell_angle_gamma 90
_cell_formula_units_Z 2
_cell_length_a 14.3151(5)
_cell_length_b 7.6008(3)
_cell_length_c 22.0055(9)
_cell_measurement_reflns_used 2457
_cell_measurement_temperature 110
_cell_measurement_theta_max 66.2530
_cell_measurement_theta_min 3.8820
_cell_volume 2382.25(16)
_computing_cell_refinement
;
CrysAlisPro, Agilent Technologies,
Version 1.171.37.35 (release 13-08-2014 CrysAlis171 .NET)
(compiled Aug 13 2014,18:06:01)
;
_computing_data_collection
;
CrysAlisPro, Agilent Technologies,
Version 1.171.37.35 (release 13-08-2014 CrysAlis171 .NET)
(compiled Aug 13 2014,18:06:01)
;
_computing_data_reduction
;
CrysAlisPro, Agilent Technologies,
Version 1.171.37.35 (release 13-08-2014 CrysAlis171 .NET)
(compiled Aug 13 2014,18:06:01)
;
_computing_structure_refinement 'SHELXL-2013 (Sheldrick, 2013)'
_computing_structure_solution 'SHELXS-2013 (Sheldrick, 2013)'
_diffrn_ambient_temperature 110
_diffrn_measured_fraction_theta_full 0.990
_diffrn_measured_fraction_theta_max 0.990
_diffrn_measurement_device_type 'oxford gemini s'
_diffrn_measurement_method '\w scans'
_diffrn_radiation_type CuK\a
_diffrn_radiation_wavelength 1.54184
_diffrn_reflns_av_R_equivalents 0.0280
_diffrn_reflns_av_unetI/netI 0.0411
_diffrn_reflns_Laue_measured_fraction_full 0.990
_diffrn_reflns_Laue_measured_fraction_max 0.990
_diffrn_reflns_limit_h_max 10
_diffrn_reflns_limit_h_min -16
_diffrn_reflns_limit_k_max 8
_diffrn_reflns_limit_k_min -8
_diffrn_reflns_limit_l_max 25
_diffrn_reflns_limit_l_min -25
_diffrn_reflns_number 7260
_diffrn_reflns_point_group_measured_fraction_full 0.990
_diffrn_reflns_point_group_measured_fraction_max 0.990
_diffrn_reflns_theta_full 65.000
_diffrn_reflns_theta_max 64.981
_diffrn_reflns_theta_min 3.869
_exptl_absorpt_coefficient_mu 3.225
_exptl_absorpt_correction_T_max 1.00000
_exptl_absorpt_correction_T_min 0.41590
_exptl_absorpt_correction_type multi-scan
_exptl_absorpt_process_details
;
CrysAlisPro, Agilent Technologies,
Version 1.171.37.35 (release 13-08-2014 CrysAlis171 .NET)
(compiled Aug 13 2014,18:06:01)
Empirical absorption correction using spherical harmonics,
 implemented in SCALE3 ABSPACK scaling algorithm.
;
_exptl_crystal_colour orange
_exptl_crystal_density_diffrn 1.411
_exptl_crystal_description plate
_exptl_crystal_F_000 1040
_exptl_crystal_size_max 0.36
_exptl_crystal_size_mid 0.28
_exptl_crystal_size_min 0.04
_refine_diff_density_max 0.899
_refine_diff_density_min -0.349
_refine_diff_density_rms 0.067
_refine_ls_extinction_method none
_refine_ls_goodness_of_fit_ref 1.034
_refine_ls_hydrogen_treatment constr
_refine_ls_matrix_type full
_refine_ls_number_parameters 321
_refine_ls_number_reflns 4010
_refine_ls_number_restraints 0
_refine_ls_restrained_S_all 1.034
_refine_ls_R_factor_all 0.0702
_refine_ls_R_factor_gt 0.0610
_refine_ls_shift/su_max 0.000
_refine_ls_shift/su_mean 0.000
_refine_ls_structure_factor_coef Fsqd
_refine_ls_weighting_details 'w=1/[\s^2^(Fo^2^)+(0.1080P)^2^+0.7911P] where P=(Fo^2^+2Fc^2^)/3'
_refine_ls_weighting_scheme calc
_refine_ls_wR_factor_gt 0.1599
_refine_ls_wR_factor_ref 0.1741
_reflns_Friedel_coverage 0.000
_reflns_number_gt 3320
_reflns_number_total 4010
_reflns_threshold_expression 'I > 2\s(I)'
_cod_data_source_file c7dt02320k2.cif
_cod_data_source_block shelx_CCDC1
_cod_depositor_comments 'Adding full bibliography for 7044936--7044939.cif.'
_cod_original_cell_volume 2382.24(16)
_cod_database_code 7044937
_shelx_space_group_comment
;
The symmetry employed for this shelxl refinement is uniquely defined
by the following loop, which should always be used as a source of
symmetry information in preference to the above space-group names.
They are only intended as comments.
;
_shelxl_version_number 2013-4

loop_
_space_group_symop_operation_xyz
'x, y, z'
'-x+1/2, y, -z+1/2'
'-x, -y, -z'
'x-1/2, -y, z-1/2'

loop_
_atom_site_label
_atom_site_type_symbol
_atom_site_fract_x
_atom_site_fract_y
_atom_site_fract_z
_atom_site_U_iso_or_equiv
_atom_site_adp_type
_atom_site_occupancy
_atom_site_site_symmetry_order
_atom_site_calc_flag
_atom_site_refinement_flags_posn
_atom_site_refinement_flags_adp
_atom_site_refinement_flags_occupancy
C1 C 0.7854(2) 0.5665(4) 0.63275(15) 0.0365(7) Uani 1 1 d . . .
H1 H 0.8485 0.5666 0.6475 0.044 Uiso 1 1 calc R U .
C1A C 0.4339(3) -0.2995(6) 0.8489(2) 0.0591(11) Uani 1 1 d . . .
C2 C 0.7602(3) 0.6341(4) 0.57424(16) 0.0411(8) Uani 1 1 d . . .
H2 H 0.8060 0.6731 0.5503 0.049 Uiso 1 1 calc R U .
C2A C 0.4379(4) -0.3069(8) 0.9159(3) 0.0858(16) Uani 1 1 d . . .
H2A1 H 0.5022 -0.3125 0.9330 0.129 Uiso 1 1 calc R U .
H2A2 H 0.4051 -0.4094 0.9278 0.129 Uiso 1 1 calc R U .
H2A3 H 0.4090 -0.2034 0.9306 0.129 Uiso 1 1 calc R U .
C3 C 0.6667(3) 0.6420(4) 0.55270(15) 0.0396(8) Uani 1 1 d . . .
H3 H 0.6485 0.6873 0.5141 0.048 Uiso 1 1 calc R U .
C3A C 0.3384(4) -0.2887(8) 0.8144(3) 0.0834(16) Uani 1 1 d . . .
H3A1 H 0.3446 -0.2831 0.7714 0.125 Uiso 1 1 calc R U .
H3A2 H 0.3069 -0.1850 0.8266 0.125 Uiso 1 1 calc R U .
H3A3 H 0.3026 -0.3909 0.8230 0.125 Uiso 1 1 calc R U .
C4 C 0.5991(2) 0.5812(4) 0.58956(15) 0.0366(7) Uani 1 1 d . . .
C6 C 0.4995(2) 0.5848(4) 0.57183(15) 0.0388(7) Uani 1 1 d . . .
H6 H 0.4775 0.6341 0.5344 0.047 Uiso 1 1 calc R U .
C7 C 0.4373(2) 0.5186(4) 0.60802(15) 0.0396(7) Uani 1 1 d . . .
H7 H 0.3733 0.5243 0.5954 0.047 Uiso 1 1 calc R U .
C8 C 0.4685(2) 0.4402(4) 0.66520(15) 0.0360(7) Uani 1 1 d . . .
C10 C 0.4091(2) 0.3615(4) 0.70490(16) 0.0391(7) Uani 1 1 d . . .
H10 H 0.3444 0.3627 0.6950 0.047 Uiso 1 1 calc R U .
C11 C 0.4465(2) 0.2834(4) 0.75798(16) 0.0381(7) Uani 1 1 d . . .
H11 H 0.4074 0.2332 0.7845 0.046 Uiso 1 1 calc R U .
C12 C 0.5444(2) 0.2797(4) 0.77211(14) 0.0331(7) Uani 1 1 d . . .
C5 C 0.6312(2) 0.5101(4) 0.64621(14) 0.0319(7) Uani 1 1 d . . .
C9 C 0.5651(2) 0.4349(4) 0.68375(14) 0.0329(7) Uani 1 1 d . . .
C13 C 0.5929(2) 0.1937(4) 0.82643(15) 0.0341(7) Uani 1 1 d . . .
C14 C 0.5470(3) 0.1595(4) 0.87748(16) 0.0399(8) Uani 1 1 d . . .
H14 H 0.4829 0.1799 0.8771 0.048 Uiso 1 1 calc R U .
C15 C 0.5986(2) 0.0942(5) 0.92914(15) 0.0416(8) Uani 1 1 d . . .
H15 H 0.5698 0.0730 0.9645 0.050 Uiso 1 1 calc R U .
C16 C 0.6924(2) 0.0611(4) 0.92772(15) 0.0393(7) Uani 1 1 d . . .
H16 H 0.7280 0.0183 0.9623 0.047 Uiso 1 1 calc R U .
C17 C 0.7345(2) 0.0922(4) 0.87392(14) 0.0332(7) Uani 1 1 d . . .
C18 C 0.8344(2) 0.0497(4) 0.86963(14) 0.0349(7) Uani 1 1 d . . .
C19 C 0.9021(2) 0.0896(4) 0.91850(15) 0.0397(8) Uani 1 1 d . . .
H19 H 0.8837 0.1416 0.9537 0.048 Uiso 1 1 calc R U .
C20 C 0.9953(3) 0.0520(5) 0.91455(17) 0.0445(8) Uani 1 1 d . . .
H20 H 1.0397 0.0805 0.9468 0.053 Uiso 1 1 calc R U .
C21 C 1.0234(2) -0.0278(5) 0.86291(17) 0.0443(8) Uani 1 1 d . . .
H21 H 1.0867 -0.0505 0.8602 0.053 Uiso 1 1 calc R U .
C23 C 0.8627(2) -0.0337(4) 0.81858(15) 0.0366(7) Uani 1 1 d . . .
H23 H 0.8182 -0.0630 0.7864 0.044 Uiso 1 1 calc R U .
C22 C 0.9569(2) -0.0742(4) 0.81484(16) 0.0420(8) Uani 1 1 d . . .
H22 H 0.9753 -0.1316 0.7807 0.050 Uiso 1 1 calc R U .
N1 N 0.72368(18) 0.5021(3) 0.66835(12) 0.0340(6) Uani 1 1 d . . .
N2 N 0.60218(18) 0.3543(3) 0.73565(12) 0.0312(6) Uani 1 1 d . . .
N3 N 0.68574(19) 0.1615(3) 0.82380(12) 0.0321(6) Uani 1 1 d . . .
F1 F 0.37293(15) 0.1627(3) 0.95506(10) 0.0563(6) Uani 1 1 d . . .
F2 F 0.30443(19) 0.1400(5) 0.85822(11) 0.0796(9) Uani 1 1 d . . .
F3 F 0.21735(16) 0.1083(4) 0.93733(11) 0.0722(8) Uani 1 1 d . . .
F4 F 0.2737(2) 0.3684(4) 0.9162(2) 0.1022(12) Uani 1 1 d . . .
Fe1 Fe 0.7500 0.32607(9) 0.7500 0.0302(2) Uani 1 2 d S T P
B1 B 0.2926(3) 0.1885(6) 0.91620(18) 0.0432(9) Uani 1 1 d . . .
O1 O 0.5029(2) -0.3024(5) 0.82182(16) 0.0725(9) Uani 1 1 d . . .

loop_
_atom_site_aniso_label
_atom_site_aniso_U_11
_atom_site_aniso_U_22
_atom_site_aniso_U_33
_atom_site_aniso_U_23
_atom_site_aniso_U_13
_atom_site_aniso_U_12
C1 0.0351(17) 0.0344(16) 0.0409(17) 0.0015(13) 0.0079(13) -0.0009(14)
C1A 0.051(2) 0.052(2) 0.073(3) -0.015(2) 0.003(2) 0.0005(19)
C2 0.046(2) 0.0336(16) 0.0450(18) 0.0048(14) 0.0111(15) 0.0010(15)
C2A 0.077(4) 0.102(4) 0.078(3) -0.014(3) 0.007(3) -0.025(3)
C3 0.050(2) 0.0319(16) 0.0370(17) 0.0014(13) 0.0035(15) 0.0005(15)
C3A 0.055(3) 0.093(4) 0.100(4) -0.019(3) -0.005(3) 0.014(3)
C4 0.0446(19) 0.0277(16) 0.0370(16) -0.0022(13) 0.0011(14) 0.0023(14)
C6 0.0437(19) 0.0336(16) 0.0374(17) -0.0031(13) -0.0036(14) 0.0051(14)
C7 0.0362(17) 0.0357(17) 0.0454(18) -0.0059(14) -0.0026(14) 0.0034(14)
C8 0.0340(17) 0.0304(15) 0.0433(17) -0.0070(13) 0.0021(13) 0.0027(13)
C10 0.0318(17) 0.0386(17) 0.0465(18) -0.0099(15) 0.0015(14) -0.0006(14)
C11 0.0324(16) 0.0388(17) 0.0441(18) -0.0049(14) 0.0097(14) -0.0023(14)
C12 0.0331(16) 0.0294(15) 0.0379(16) -0.0046(12) 0.0086(13) 0.0008(13)
C5 0.0348(16) 0.0271(15) 0.0339(15) -0.0038(12) 0.0037(12) 0.0022(12)
C9 0.0333(16) 0.0290(15) 0.0360(16) -0.0063(12) 0.0018(13) 0.0015(13)
C13 0.0361(17) 0.0294(15) 0.0376(16) -0.0015(12) 0.0074(13) 0.0006(13)
C14 0.0393(18) 0.0408(18) 0.0411(18) 0.0000(14) 0.0117(14) 0.0007(14)
C15 0.047(2) 0.0424(18) 0.0379(17) 0.0014(14) 0.0151(15) -0.0031(15)
C16 0.049(2) 0.0354(17) 0.0337(16) 0.0027(13) 0.0065(14) -0.0007(15)
C17 0.0366(17) 0.0283(15) 0.0349(15) -0.0019(12) 0.0052(13) -0.0023(13)
C18 0.0391(17) 0.0292(15) 0.0365(16) 0.0085(13) 0.0039(13) -0.0018(13)
C19 0.0436(19) 0.0348(17) 0.0399(17) 0.0040(14) 0.0005(14) -0.0027(14)
C20 0.0423(19) 0.0406(18) 0.0490(19) 0.0082(16) -0.0034(15) -0.0054(15)
C21 0.0340(18) 0.0412(18) 0.058(2) 0.0137(16) 0.0041(15) -0.0008(15)
C23 0.0359(17) 0.0369(16) 0.0369(16) 0.0057(14) 0.0028(13) -0.0007(14)
C22 0.044(2) 0.0373(18) 0.0463(19) 0.0099(15) 0.0112(15) 0.0038(15)
N1 0.0343(14) 0.0319(13) 0.0359(13) -0.0009(11) 0.0039(11) 0.0014(11)
N2 0.0310(13) 0.0273(12) 0.0355(13) -0.0043(10) 0.0043(11) -0.0023(10)
N3 0.0350(14) 0.0295(13) 0.0323(13) 0.0007(10) 0.0049(11) -0.0024(11)
F1 0.0382(11) 0.0842(17) 0.0470(12) 0.0162(11) 0.0063(9) 0.0034(11)
F2 0.0597(15) 0.136(3) 0.0445(13) -0.0110(15) 0.0150(11) -0.0082(16)
F3 0.0449(13) 0.122(2) 0.0503(13) 0.0040(14) 0.0086(10) -0.0194(14)
F4 0.079(2) 0.0626(17) 0.160(3) 0.0056(19) -0.010(2) 0.0172(16)
Fe1 0.0270(4) 0.0320(4) 0.0318(4) 0.000 0.0047(3) 0.000
B1 0.034(2) 0.057(2) 0.039(2) 0.0056(17) 0.0070(16) 0.0045(18)
O1 0.0549(19) 0.083(2) 0.080(2) -0.0002(17) 0.0059(16) 0.0107(16)

loop_
_atom_type_symbol
_atom_type_description
_atom_type_scat_dispersion_real
_atom_type_scat_dispersion_imag
_atom_type_scat_source
C C 0.0181 0.0091 'International Tables Vol C Tables 4.2.6.8 and 6.1.1.4'
N N 0.0311 0.0180 'International Tables Vol C Tables 4.2.6.8 and 6.1.1.4'
F F 0.0727 0.0534 'International Tables Vol C Tables 4.2.6.8 and 6.1.1.4'
Fe Fe -1.1336 3.1974 'International Tables Vol C Tables 4.2.6.8 and 6.1.1.4'
B B 0.0090 0.0039 'International Tables Vol C Tables 4.2.6.8 and 6.1.1.4'
O O 0.0492 0.0322 'International Tables Vol C Tables 4.2.6.8 and 6.1.1.4'
H H 0.0000 0.0000 'International Tables Vol C Tables 4.2.6.8 and 6.1.1.4'

loop_
_geom_angle_atom_site_label_1
_geom_angle_atom_site_label_2
_geom_angle_atom_site_label_3
_geom_angle
_geom_angle_site_symmetry_1
_geom_angle_site_symmetry_3
N1 C1 C2 123.5(3) . .
N1 C1 H1 118.2 . .
C2 C1 H1 118.2 . .
O1 C1A C2A 123.0(5) . .
O1 C1A C3A 120.2(5) . .
C2A C1A C3A 116.8(4) . .
C3 C2 C1 119.0(3) . .
C3 C2 H2 120.5 . .
C1 C2 H2 120.5 . .
C1A C2A H2A1 109.5 . .
C1A C2A H2A2 109.5 . .
H2A1 C2A H2A2 109.5 . .
C1A C2A H2A3 109.5 . .
H2A1 C2A H2A3 109.5 . .
H2A2 C2A H2A3 109.5 . .
C2 C3 C4 119.4(3) . .
C2 C3 H3 120.3 . .
C4 C3 H3 120.3 . .
C1A C3A H3A1 109.5 . .
C1A C3A H3A2 109.5 . .
H3A1 C3A H3A2 109.5 . .
C1A C3A H3A3 109.5 . .
H3A1 C3A H3A3 109.5 . .
H3A2 C3A H3A3 109.5 . .
C5 C4 C3 117.4(3) . .
C5 C4 C6 118.6(3) . .
C3 C4 C6 124.0(3) . .
C7 C6 C4 121.8(3) . .
C7 C6 H6 119.1 . .
C4 C6 H6 119.1 . .
C6 C7 C8 120.6(3) . .
C6 C7 H7 119.7 . .
C8 C7 H7 119.7 . .
C9 C8 C10 116.4(3) . .
C9 C8 C7 118.9(3) . .
C10 C8 C7 124.7(3) . .
C11 C10 C8 120.2(3) . .
C11 C10 H10 119.9 . .
C8 C10 H10 119.9 . .
C10 C11 C12 119.6(3) . .
C10 C11 H11 120.2 . .
C12 C11 H11 120.2 . .
N2 C12 C11 121.5(3) . .
N2 C12 C13 113.9(3) . .
C11 C12 C13 124.5(3) . .
N1 C5 C4 123.9(3) . .
N1 C5 C9 116.6(3) . .
C4 C5 C9 119.4(3) . .
N2 C9 C8 123.3(3) . .
N2 C9 C5 116.0(3) . .
C8 C9 C5 120.6(3) . .
N3 C13 C14 123.2(3) . .
N3 C13 C12 115.4(3) . .
C14 C13 C12 121.2(3) . .
C13 C14 C15 118.5(3) . .
C13 C14 H14 120.8 . .
C15 C14 H14 120.8 . .
C16 C15 C14 119.4(3) . .
C16 C15 H15 120.3 . .
C14 C15 H15 120.3 . .
C15 C16 C17 119.6(3) . .
C15 C16 H16 120.2 . .
C17 C16 H16 120.2 . .
N3 C17 C16 121.7(3) . .
N3 C17 C18 117.2(3) . .
C16 C17 C18 121.2(3) . .
C23 C18 C19 119.0(3) . .
C23 C18 C17 121.0(3) . .
C19 C18 C17 120.0(3) . .
C20 C19 C18 120.3(3) . .
C20 C19 H19 119.8 . .
C18 C19 H19 119.8 . .
C19 C20 C21 120.5(3) . .
C19 C20 H20 119.8 . .
C21 C20 H20 119.8 . .
C20 C21 C22 120.1(3) . .
C20 C21 H21 120.0 . .
C22 C21 H21 120.0 . .
C18 C23 C22 120.8(3) . .
C18 C23 H23 119.6 . .
C22 C23 H23 119.6 . .
C21 C22 C23 119.3(3) . .
C21 C22 H22 120.3 . .
C23 C22 H22 120.3 . .
C1 N1 C5 116.7(3) . .
C1 N1 Fe1 128.6(2) . .
C5 N1 Fe1 113.06(19) . .
C12 N2 C9 119.0(3) . .
C12 N2 Fe1 122.5(2) . .
C9 N2 Fe1 118.2(2) . .
C17 N3 C13 117.6(3) . .
C17 N3 Fe1 125.1(2) . .
C13 N3 Fe1 113.1(2) . .
N2 Fe1 N2 168.39(14) . 2_656
N2 Fe1 N1 74.64(10) . .
N2 Fe1 N1 98.29(9) 2_656 .
N2 Fe1 N1 98.29(9) . 2_656
N2 Fe1 N1 74.64(10) 2_656 2_656
N1 Fe1 N1 106.70(13) . 2_656
N2 Fe1 N3 72.41(10) . .
N2 Fe1 N3 114.31(9) 2_656 .
N1 Fe1 N3 147.04(10) . .
N1 Fe1 N3 78.86(9) 2_656 .
N2 Fe1 N3 114.31(9) . 2_656
N2 Fe1 N3 72.41(10) 2_656 2_656
N1 Fe1 N3 78.85(9) . 2_656
N1 Fe1 N3 147.04(10) 2_656 2_656
N3 Fe1 N3 114.51(13) . 2_656
F2 B1 F3 112.2(4) . .
F2 B1 F1 111.8(3) . .
F3 B1 F1 111.4(3) . .
F2 B1 F4 108.0(4) . .
F3 B1 F4 106.2(3) . .
F1 B1 F4 106.9(4) . .

loop_
_geom_bond_atom_site_label_1
_geom_bond_atom_site_label_2
_geom_bond_distance
_geom_bond_site_symmetry_2
C1 N1 1.331(4) .
C1 C2 1.399(5) .
C1 H1 0.9300 .
C1A O1 1.203(5) .
C1A C2A 1.471(7) .
C1A C3A 1.498(7) .
C2 C3 1.376(5) .
C2 H2 0.9300 .
C2A H2A1 0.9600 .
C2A H2A2 0.9600 .
C2A H2A3 0.9600 .
C3 C4 1.402(5) .
C3 H3 0.9300 .
C3A H3A1 0.9600 .
C3A H3A2 0.9600 .
C3A H3A3 0.9600 .
C4 C5 1.394(5) .
C4 C6 1.440(5) .
C6 C7 1.351(5) .
C6 H6 0.9300 .
C7 C8 1.423(5) .
C7 H7 0.9300 .
C8 C9 1.402(4) .
C8 C10 1.412(5) .
C10 C11 1.371(5) .
C10 H10 0.9300 .
C11 C12 1.405(5) .
C11 H11 0.9300 .
C12 N2 1.335(4) .
C12 C13 1.474(5) .
C5 N1 1.365(4) .
C5 C9 1.436(4) .
C9 N2 1.356(4) .
C13 N3 1.358(4) .
C13 C14 1.382(5) .
C14 C15 1.384(5) .
C14 H14 0.9300 .
C15 C16 1.370(5) .
C15 H15 0.9300 .
C16 C17 1.401(4) .
C16 H16 0.9300 .
C17 N3 1.351(4) .
C17 C18 1.479(5) .
C18 C23 1.385(5) .
C18 C19 1.406(5) .
C19 C20 1.377(5) .
C19 H19 0.9300 .
C20 C21 1.383(5) .
C20 H20 0.9300 .
C21 C22 1.395(5) .
C21 H21 0.9300 .
C23 C22 1.395(5) .
C23 H23 0.9300 .
C22 H22 0.9300 .
N1 Fe1 2.241(3) .
N2 Fe1 2.119(3) .
N3 Fe1 2.313(2) .
F1 B1 1.377(5) .
F2 B1 1.355(5) .
F3 B1 1.360(5) .
F4 B1 1.394(5) .
Fe1 N2 2.119(3) 2_656
Fe1 N1 2.242(3) 2_656
Fe1 N3 2.313(2) 2_656

loop_
_geom_torsion_atom_site_label_1
_geom_torsion_atom_site_label_2
_geom_torsion_atom_site_label_3
_geom_torsion_atom_site_label_4
_geom_torsion
N1 C1 C2 C3 2.8(5)
C1 C2 C3 C4 -0.5(5)
C2 C3 C4 C5 -1.9(5)
C2 C3 C4 C6 179.4(3)
C5 C4 C6 C7 -1.2(5)
C3 C4 C6 C7 177.5(3)
C4 C6 C7 C8 -0.8(5)
C6 C7 C8 C9 0.8(5)
C6 C7 C8 C10 -177.4(3)
C9 C8 C10 C11 -0.8(5)
C7 C8 C10 C11 177.4(3)
C8 C10 C11 C12 -1.0(5)
C10 C11 C12 N2 1.6(5)
C10 C11 C12 C13 -177.5(3)
C3 C4 C5 N1 2.4(5)
C6 C4 C5 N1 -178.9(3)
C3 C4 C5 C9 -175.7(3)
C6 C4 C5 C9 3.1(4)
C10 C8 C9 N2 2.2(4)
C7 C8 C9 N2 -176.1(3)
C10 C8 C9 C5 179.5(3)
C7 C8 C9 C5 1.1(4)
N1 C5 C9 N2 -3.9(4)
C4 C5 C9 N2 174.3(3)
N1 C5 C9 C8 178.7(3)
C4 C5 C9 C8 -3.1(4)
N2 C12 C13 N3 -16.7(4)
C11 C12 C13 N3 162.4(3)
N2 C12 C13 C14 159.5(3)
C11 C12 C13 C14 -21.4(5)
N3 C13 C14 C15 2.0(5)
C12 C13 C14 C15 -173.8(3)
C13 C14 C15 C16 -1.7(5)
C14 C15 C16 C17 -0.6(5)
C15 C16 C17 N3 2.9(5)
C15 C16 C17 C18 -176.9(3)
N3 C17 C18 C23 -43.9(4)
C16 C17 C18 C23 135.9(3)
N3 C17 C18 C19 137.9(3)
C16 C17 C18 C19 -42.3(4)
C23 C18 C19 C20 2.4(5)
C17 C18 C19 C20 -179.3(3)
C18 C19 C20 C21 -1.0(5)
C19 C20 C21 C22 -1.3(5)
C19 C18 C23 C22 -1.4(5)
C17 C18 C23 C22 -179.7(3)
C20 C21 C22 C23 2.3(5)
C18 C23 C22 C21 -0.9(5)
C2 C1 N1 C5 -2.4(5)
C2 C1 N1 Fe1 161.9(3)
C4 C5 N1 C1 -0.2(4)
C9 C5 N1 C1 177.9(3)
C4 C5 N1 Fe1 -166.9(2)
C9 C5 N1 Fe1 11.2(3)
C11 C12 N2 C9 -0.2(4)
C13 C12 N2 C9 179.0(3)
C11 C12 N2 Fe1 -172.7(2)
C13 C12 N2 Fe1 6.4(4)
C8 C9 N2 C12 -1.8(4)
C5 C9 N2 C12 -179.1(3)
C8 C9 N2 Fe1 171.1(2)
C5 C9 N2 Fe1 -6.2(3)
C16 C17 N3 C13 -2.7(4)
C18 C17 N3 C13 177.2(3)
C16 C17 N3 Fe1 152.5(2)
C18 C17 N3 Fe1 -27.7(4)
C14 C13 N3 C17 0.2(5)
C12 C13 N3 C17 176.2(3)
C14 C13 N3 Fe1 -157.9(3)
C12 C13 N3 Fe1 18.2(3)
